data_7244406
loop_
_publ_author_name
'Wojtkiewicz, Kacper'
'Lough, Alan'
'Bender, Timothy P.'

_publ_section_title
;
 Analysis of the solvent effects on the crystal growth of peripherally
 chlorinated boron subphthalocyanines
;
_journal_issue 15
_journal_name_full CrystEngComm
_journal_page_first 2791
_journal_page_last 2807
_journal_paper_doi 10.1039/D1CE01320C
_journal_volume 24
_journal_year 2022
_chemical_formula_moiety 'C34 H13 B Cl6 N6 O'
_chemical_formula_sum 'C34 H13 B Cl6 N6 O'
_chemical_formula_weight 745.01
_chemical_name_systematic NaphO-Cl6BsubPc
_space_group_crystal_system monoclinic
_space_group_IT_number 14
_space_group_name_Hall '-P 2ybc'
_space_group_name_H-M_alt 'P 1 21/c 1'
_atom_sites_solution_hydrogens geom
_atom_sites_solution_primary direct
_audit_creation_method SHELXL-2018/3
_audit_update_record
;
2021-05-31 deposited with the CCDC.	2022-02-04 downloaded from the CCDC.
;
_cell_angle_alpha 90
_cell_angle_beta 98.322(1)
_cell_angle_gamma 90
_cell_formula_units_Z 4
_cell_length_a 10.4162(2)
_cell_length_b 22.7272(5)
_cell_length_c 13.1011(3)
_cell_measurement_reflns_used 9908
_cell_measurement_temperature 150(2)
_cell_measurement_theta_max 27.48
_cell_measurement_theta_min 2.38
_cell_volume 3068.78(11)
_computing_cell_refinement APEX3
_computing_data_collection 'APEX3 (Bruker, 2018)'
_computing_data_reduction 'SAINT (Bruker, 2014)'
_computing_molecular_graphics 'PLATON (Spek, 2009)'
_computing_publication_material 'SHELXTL (Sheldrick, 2008)'
_computing_structure_refinement 'SHELXL-2018/3 (Sheldrick, 2015b)'
_computing_structure_solution 'SHELXT 2014/5 (Sheldrick, 2015a)'
_diffrn_ambient_temperature 150(2)
_diffrn_measured_fraction_theta_full 1.000
_diffrn_measured_fraction_theta_max 0.997
_diffrn_measurement_device_type 'Bruker Kappa APEX-DUO CCD'
_diffrn_measurement_method '\f and \w scans'
_diffrn_radiation_type MoK\a
_diffrn_radiation_wavelength 0.71073
_diffrn_reflns_av_R_equivalents 0.0315
_diffrn_reflns_av_unetI/netI 0.0278
_diffrn_reflns_Laue_measured_fraction_full 1.000
_diffrn_reflns_Laue_measured_fraction_max 0.997
_diffrn_reflns_limit_h_max 13
_diffrn_reflns_limit_h_min -13
_diffrn_reflns_limit_k_max 29
_diffrn_reflns_limit_k_min -29
_diffrn_reflns_limit_l_max 17
_diffrn_reflns_limit_l_min -9
_diffrn_reflns_number 38079
_diffrn_reflns_point_group_measured_fraction_full 1.000
_diffrn_reflns_point_group_measured_fraction_max 0.997
_diffrn_reflns_theta_full 25.242
_diffrn_reflns_theta_max 27.560
_diffrn_reflns_theta_min 1.792
_diffrn_source 'sealed tube with Bruker Triumph monochromator'
_exptl_absorpt_coefficient_mu 0.603
_exptl_absorpt_correction_T_max 0.7456
_exptl_absorpt_correction_T_min 0.6845
_exptl_absorpt_correction_type multi-scan
_exptl_absorpt_process_details 'SADABS (Krause et al., 2015)'
_exptl_crystal_density_diffrn 1.613
_exptl_crystal_description Shard
_exptl_crystal_F_000 1496
_exptl_crystal_recrystallization_method 'Re-crystallisation from solvent: toluene/heptane'
_exptl_crystal_size_max 0.230
_exptl_crystal_size_mid 0.170
_exptl_crystal_size_min 0.110
_refine_diff_density_max 0.407
_refine_diff_density_min -0.415
_refine_diff_density_rms 0.063
_refine_ls_extinction_method none
_refine_ls_goodness_of_fit_ref 1.033
_refine_ls_hydrogen_treatment constr
_refine_ls_matrix_type full
_refine_ls_number_parameters 433
_refine_ls_number_reflns 7069
_refine_ls_number_restraints 0
_refine_ls_restrained_S_all 1.033
_refine_ls_R_factor_all 0.0615
_refine_ls_R_factor_gt 0.0370
_refine_ls_shift/su_max 0.001
_refine_ls_shift/su_mean 0.000
_refine_ls_structure_factor_coef Fsqd
_refine_ls_weighting_details 'w=1/[\s^2^(Fo^2^)+(0.0322P)^2^+3.5287P] where P=(Fo^2^+2Fc^2^)/3'
_refine_ls_weighting_scheme calc
_refine_ls_wR_factor_gt 0.0814
_refine_ls_wR_factor_ref 0.0950
_reflns_Friedel_coverage 0.000
_reflns_number_gt 5368
_reflns_number_total 7069
_reflns_threshold_expression 'I > 2\s(I)'
_cod_data_source_file d1ce01320c2.cif
_cod_data_source_block d19200_a
_cod_depositor_comments 'Adding full bibliography for 7244397--7244412.cif.'
_cod_original_sg_symbol_H-M 'P 21/c'
_cod_database_code 7244406
_shelx_shelxl_version_number 2018/3
_shelx_space_group_comment
; 
The symmetry employed for this shelxl refinement is uniquely defined 
by the following loop, which should always be used as a source of 
symmetry information in preference to the above space-group names. 
They are only intended as comments. 
;
_shelx_estimated_absorpt_t_min 0.874
_shelx_estimated_absorpt_t_max 0.937

loop_
_space_group_symop_operation_xyz
'x, y, z'
'-x, y+1/2, -z+1/2'
'-x, -y, -z'
'x, -y-1/2, z-1/2'

loop_
_atom_site_label
_atom_site_type_symbol
_atom_site_fract_x
_atom_site_fract_y
_atom_site_fract_z
_atom_site_U_iso_or_equiv
_atom_site_adp_type
_atom_site_occupancy
_atom_site_site_symmetry_order
_atom_site_calc_flag
_atom_site_refinement_flags_posn
_atom_site_refinement_flags_adp
_atom_site_refinement_flags_occupancy
_atom_site_disorder_assembly
_atom_site_disorder_group
Cl1 Cl 1.38876(5) 0.45608(3) 0.61083(5) 0.03459(14) Uani 1 1 d . . . . .
Cl2 Cl 1.40274(5) 0.33167(3) 0.71737(5) 0.03805(15) Uani 1 1 d . . . . .
Cl3 Cl 0.93334(6) 0.01168(3) 0.34498(5) 0.03917(15) Uani 1 1 d . . . . .
Cl4 Cl 0.75066(6) 0.03370(3) 0.13556(4) 0.03476(14) Uani 1 1 d . . . . .
Cl5 Cl 0.57535(5) 0.46339(3) -0.12859(4) 0.03291(14) Uani 1 1 d . . . . .
Cl6 Cl 0.72500(6) 0.56642(3) 0.00024(5) 0.03859(15) Uani 1 1 d . . . . .
O1 O 0.61408(14) 0.34069(7) 0.47036(11) 0.0279(4) Uani 1 1 d . . . . .
N1 N 0.84690(16) 0.34495(8) 0.47282(13) 0.0223(4) Uani 1 1 d . . . . .
N2 N 0.90724(17) 0.24580(8) 0.51397(13) 0.0255(4) Uani 1 1 d . . . . .
N3 N 0.73363(16) 0.26706(8) 0.37890(13) 0.0220(4) Uani 1 1 d . . . . .
N4 N 0.64994(16) 0.28362(8) 0.20155(13) 0.0232(4) Uani 1 1 d . . . . .
N5 N 0.71475(16) 0.36340(8) 0.31405(13) 0.0226(4) Uani 1 1 d . . . . .
N6 N 0.86889(17) 0.43473(8) 0.38363(14) 0.0241(4) Uani 1 1 d . . . . .
C1 C 0.9094(2) 0.39620(9) 0.45874(16) 0.0223(4) Uani 1 1 d . . . . .
C2 C 1.0351(2) 0.39201(10) 0.52412(16) 0.0233(4) Uani 1 1 d . . . . .
C3 C 1.1410(2) 0.42994(10) 0.53744(16) 0.0248(4) Uani 1 1 d . . . . .
H3A H 1.135921 0.467188 0.507727 0.030 Uiso 1 1 calc R U . . .
C4 C 1.2541(2) 0.41051(10) 0.59631(16) 0.0259(5) Uani 1 1 d . . . . .
C5 C 1.2623(2) 0.35432(11) 0.64135(16) 0.0265(5) Uani 1 1 d . . . . .
C6 C 1.1591(2) 0.31546(10) 0.62527(16) 0.0259(5) Uani 1 1 d . . . . .
H6A H 1.166121 0.277627 0.652570 0.031 Uiso 1 1 calc R U . . .
C7 C 1.0444(2) 0.33475(10) 0.56694(15) 0.0238(4) Uani 1 1 d . . . . .
C8 C 0.9262(2) 0.30365(10) 0.52569(15) 0.0238(4) Uani 1 1 d . . . . .
C9 C 0.8172(2) 0.22863(10) 0.43543(16) 0.0237(4) Uani 1 1 d . . . . .
C10 C 0.8133(2) 0.17506(10) 0.37586(16) 0.0237(4) Uani 1 1 d . . . . .
C11 C 0.8787(2) 0.12189(10) 0.39536(17) 0.0267(5) Uani 1 1 d . . . . .
H11A H 0.932774 0.115320 0.457254 0.032 Uiso 1 1 calc R U . . .
C12 C 0.8605(2) 0.07942(10) 0.31981(18) 0.0272(5) Uani 1 1 d . . . . .
C13 C 0.7805(2) 0.08976(10) 0.22513(17) 0.0254(5) Uani 1 1 d . . . . .
C14 C 0.7194(2) 0.14316(10) 0.20317(16) 0.0235(4) Uani 1 1 d . . . . .
H14A H 0.669417 0.150085 0.139555 0.028 Uiso 1 1 calc R U . . .
C15 C 0.73520(19) 0.18624(10) 0.27941(16) 0.0223(4) Uani 1 1 d . . . . .
C16 C 0.69274(19) 0.24720(10) 0.28057(16) 0.0224(4) Uani 1 1 d . . . . .
C17 C 0.66663(19) 0.34148(10) 0.21881(16) 0.0232(4) Uani 1 1 d . . . . .
C18 C 0.6698(2) 0.39097(10) 0.14766(16) 0.0238(4) Uani 1 1 d . . . . .
C19 C 0.6233(2) 0.39859(10) 0.04357(16) 0.0249(5) Uani 1 1 d . . . . .
H19A H 0.581300 0.368097 0.004862 0.030 Uiso 1 1 calc R U . . .
C20 C 0.6411(2) 0.45253(10) -0.00108(16) 0.0266(5) Uani 1 1 d . . . . .
C21 C 0.7076(2) 0.49848(10) 0.05588(18) 0.0280(5) Uani 1 1 d . . . . .
C22 C 0.7564(2) 0.49131(10) 0.15920(17) 0.0263(5) Uani 1 1 d . . . . .
H22A H 0.801341 0.521511 0.196724 0.032 Uiso 1 1 calc R U . . .
C23 C 0.7363(2) 0.43765(10) 0.20502(16) 0.0248(5) Uani 1 1 d . . . . .
C24 C 0.7743(2) 0.41643(10) 0.30982(16) 0.0232(4) Uani 1 1 d . . . . .
C25 C 0.4891(2) 0.32254(11) 0.43335(16) 0.0259(5) Uani 1 1 d . . . . .
C26 C 0.4458(2) 0.26907(11) 0.47205(18) 0.0325(5) Uani 1 1 d . . . . .
H26A H 0.501864 0.246657 0.518255 0.039 Uiso 1 1 calc R U . . .
C27 C 0.3214(2) 0.25042(11) 0.44140(19) 0.0363(6) Uani 1 1 d . . . . .
H27A H 0.293268 0.215265 0.466970 0.044 Uiso 1 1 calc R U . . .
C28 C 0.2354(2) 0.28395(11) 0.37145(18) 0.0305(5) Uani 1 1 d . . . . .
C29 C 0.1049(2) 0.26550(13) 0.3368(2) 0.0401(6) Uani 1 1 d . . . . .
H29A H 0.074636 0.230431 0.361160 0.048 Uiso 1 1 calc R U . . .
C30 C 0.0251(2) 0.29865(14) 0.2691(2) 0.0440(7) Uani 1 1 d . . . . .
H30A H -0.059111 0.285892 0.246591 0.053 Uiso 1 1 calc R U . . .
C31 C 0.0682(3) 0.35212(14) 0.2325(2) 0.0451(7) Uani 1 1 d . . . . .
H31A H 0.012203 0.374665 0.186448 0.054 Uiso 1 1 calc R U . . .
C32 C 0.1920(3) 0.37126(13) 0.2639(2) 0.0413(6) Uani 1 1 d . . . . .
H32A H 0.219600 0.406788 0.239383 0.050 Uiso 1 1 calc R U . . .
C33 C 0.2779(2) 0.33752(10) 0.33325(17) 0.0284(5) Uani 1 1 d . . . . .
C34 C 0.4088(2) 0.35624(11) 0.36678(17) 0.0299(5) Uani 1 1 d . . . . .
H34A H 0.438519 0.391506 0.342815 0.036 Uiso 1 1 calc R U . . .
B1 B 0.7180(2) 0.32937(11) 0.41220(18) 0.0234(5) Uani 1 1 d . . . . .

loop_
_atom_site_aniso_label
_atom_site_aniso_U_11
_atom_site_aniso_U_22
_atom_site_aniso_U_33
_atom_site_aniso_U_23
_atom_site_aniso_U_13
_atom_site_aniso_U_12
Cl1 0.0228(3) 0.0393(3) 0.0397(3) -0.0037(3) -0.0021(2) -0.0086(2)
Cl2 0.0215(3) 0.0501(4) 0.0385(3) 0.0058(3) -0.0090(2) -0.0021(3)
Cl3 0.0300(3) 0.0314(3) 0.0537(4) 0.0030(3) -0.0021(3) 0.0040(2)
Cl4 0.0423(3) 0.0314(3) 0.0316(3) -0.0059(2) 0.0089(2) 0.0000(3)
Cl5 0.0289(3) 0.0466(3) 0.0228(2) 0.0026(2) 0.0024(2) 0.0112(3)
Cl6 0.0413(3) 0.0350(3) 0.0397(3) 0.0080(3) 0.0064(3) 0.0044(3)
O1 0.0163(7) 0.0447(10) 0.0223(7) -0.0097(7) 0.0013(6) -0.0015(7)
N1 0.0180(8) 0.0296(10) 0.0186(8) -0.0036(7) 0.0008(7) 0.0002(7)
N2 0.0216(9) 0.0343(10) 0.0196(8) 0.0015(8) -0.0001(7) -0.0048(8)
N3 0.0163(8) 0.0304(10) 0.0188(8) -0.0017(7) 0.0004(7) -0.0023(7)
N4 0.0167(8) 0.0293(10) 0.0226(9) -0.0025(7) -0.0002(7) 0.0009(7)
N5 0.0188(9) 0.0284(10) 0.0196(8) -0.0046(7) -0.0009(7) 0.0017(7)
N6 0.0201(9) 0.0270(9) 0.0244(9) -0.0070(8) 0.0003(7) 0.0021(7)
C1 0.0179(10) 0.0272(11) 0.0217(10) -0.0069(8) 0.0023(8) 0.0009(8)
C2 0.0191(10) 0.0308(11) 0.0195(9) -0.0062(9) 0.0010(8) 0.0000(9)
C3 0.0236(11) 0.0266(11) 0.0237(10) -0.0056(9) 0.0017(8) -0.0016(9)
C4 0.0198(10) 0.0337(12) 0.0234(10) -0.0069(9) 0.0008(8) -0.0047(9)
C5 0.0183(10) 0.0383(13) 0.0220(10) -0.0032(9) -0.0006(8) -0.0008(9)
C6 0.0225(11) 0.0330(12) 0.0211(10) 0.0005(9) -0.0003(8) -0.0011(9)
C7 0.0202(10) 0.0334(12) 0.0172(9) -0.0039(9) 0.0006(8) -0.0026(9)
C8 0.0196(10) 0.0351(12) 0.0161(9) -0.0007(9) 0.0007(8) -0.0018(9)
C9 0.0181(10) 0.0320(12) 0.0208(10) 0.0014(9) 0.0023(8) -0.0051(9)
C10 0.0174(10) 0.0304(11) 0.0233(10) 0.0001(9) 0.0030(8) -0.0057(9)
C11 0.0188(10) 0.0322(12) 0.0277(11) 0.0055(9) -0.0007(9) -0.0055(9)
C12 0.0190(10) 0.0282(12) 0.0350(12) 0.0045(9) 0.0055(9) -0.0017(9)
C13 0.0220(11) 0.0298(11) 0.0256(10) -0.0036(9) 0.0070(8) -0.0050(9)
C14 0.0210(10) 0.0298(11) 0.0204(10) 0.0001(9) 0.0051(8) -0.0042(9)
C15 0.0167(10) 0.0282(11) 0.0224(10) 0.0004(9) 0.0039(8) -0.0042(8)
C16 0.0137(9) 0.0319(12) 0.0209(10) -0.0048(9) 0.0003(8) -0.0031(8)
C17 0.0165(10) 0.0318(12) 0.0207(10) -0.0052(9) 0.0007(8) 0.0017(9)
C18 0.0169(10) 0.0298(11) 0.0241(10) -0.0031(9) 0.0008(8) 0.0052(9)
C19 0.0197(10) 0.0315(12) 0.0230(10) -0.0045(9) 0.0011(8) 0.0046(9)
C20 0.0186(10) 0.0391(13) 0.0224(10) -0.0019(9) 0.0036(8) 0.0100(9)
C21 0.0220(11) 0.0312(12) 0.0318(11) 0.0023(9) 0.0070(9) 0.0072(9)
C22 0.0177(10) 0.0294(12) 0.0313(11) -0.0025(9) 0.0011(9) 0.0028(9)
C23 0.0167(10) 0.0313(12) 0.0257(10) -0.0048(9) 0.0007(8) 0.0055(9)
C24 0.0173(10) 0.0286(11) 0.0235(10) -0.0056(9) 0.0018(8) 0.0042(8)
C25 0.0169(10) 0.0391(13) 0.0214(10) -0.0096(9) 0.0019(8) 0.0005(9)
C26 0.0292(12) 0.0385(14) 0.0294(11) 0.0010(10) 0.0031(10) 0.0033(10)
C27 0.0385(14) 0.0352(13) 0.0364(13) 0.0000(11) 0.0093(11) -0.0060(11)
C28 0.0263(12) 0.0400(13) 0.0261(11) -0.0086(10) 0.0067(9) -0.0009(10)
C29 0.0286(13) 0.0566(17) 0.0370(13) -0.0141(13) 0.0111(11) -0.0103(12)
C30 0.0179(12) 0.076(2) 0.0382(14) -0.0221(14) 0.0030(10) -0.0015(12)
C31 0.0296(13) 0.0641(19) 0.0386(14) -0.0099(14) -0.0052(11) 0.0122(13)
C32 0.0339(14) 0.0437(15) 0.0441(15) 0.0022(12) -0.0017(12) 0.0075(12)
C33 0.0250(11) 0.0346(13) 0.0255(11) -0.0056(9) 0.0027(9) 0.0035(10)
C34 0.0274(12) 0.0327(12) 0.0295(11) -0.0022(10) 0.0035(9) -0.0022(10)
B1 0.0173(11) 0.0321(13) 0.0195(11) -0.0046(10) -0.0016(9) -0.0011(10)

loop_
_atom_type_symbol
_atom_type_description
_atom_type_scat_dispersion_real
_atom_type_scat_dispersion_imag
_atom_type_scat_source
C C 0.0033 0.0016 'International Tables Vol C Tables 4.2.6.8 and 6.1.1.4'
H H 0.0000 0.0000 'International Tables Vol C Tables 4.2.6.8 and 6.1.1.4'
B B 0.0013 0.0007 'International Tables Vol C Tables 4.2.6.8 and 6.1.1.4'
N N 0.0061 0.0033 'International Tables Vol C Tables 4.2.6.8 and 6.1.1.4'
O O 0.0106 0.0060 'International Tables Vol C Tables 4.2.6.8 and 6.1.1.4'
Cl Cl 0.1484 0.1585 'International Tables Vol C Tables 4.2.6.8 and 6.1.1.4'

loop_
_geom_angle_atom_site_label_1
_geom_angle_atom_site_label_2
_geom_angle_atom_site_label_3
_geom_angle
_geom_angle_site_symmetry_1
_geom_angle_site_symmetry_3
_geom_angle_publ_flag
C25 O1 B1 120.27(16) . . ?
C1 N1 C8 112.95(17) . . ?
C1 N1 B1 122.66(18) . . ?
C8 N1 B1 122.27(19) . . ?
C8 N2 C9 116.67(19) . . ?
C9 N3 C16 112.56(18) . . ?
C9 N3 B1 122.14(17) . . ?
C16 N3 B1 123.50(18) . . ?
C17 N4 C16 116.83(18) . . ?
C24 N5 C17 113.22(18) . . ?
C24 N5 B1 122.63(17) . . ?
C17 N5 B1 123.67(18) . . ?
C1 N6 C24 116.54(19) . . ?
N6 C1 N1 123.64(18) . . ?
N6 C1 C2 129.3(2) . . ?
N1 C1 C2 105.70(18) . . ?
C3 C2 C7 120.87(19) . . ?
C3 C2 C1 131.3(2) . . ?
C7 C2 C1 107.25(18) . . ?
C4 C3 C2 117.9(2) . . ?
C4 C3 H3A 121.1 . . ?
C2 C3 H3A 121.1 . . ?
C3 C4 C5 121.3(2) . . ?
C3 C4 Cl1 118.75(18) . . ?
C5 C4 Cl1 119.93(16) . . ?
C6 C5 C4 121.2(2) . . ?
C6 C5 Cl2 118.21(18) . . ?
C4 C5 Cl2 120.58(17) . . ?
C5 C6 C7 117.9(2) . . ?
C5 C6 H6A 121.0 . . ?
C7 C6 H6A 121.0 . . ?
C6 C7 C2 120.7(2) . . ?
C6 C7 C8 131.6(2) . . ?
C2 C7 C8 107.12(18) . . ?
N2 C8 N1 123.23(18) . . ?
N2 C8 C7 128.7(2) . . ?
N1 C8 C7 105.71(19) . . ?
N2 C9 N3 123.1(2) . . ?
N2 C9 C10 128.3(2) . . ?
N3 C9 C10 106.20(17) . . ?
C11 C10 C15 121.3(2) . . ?
C11 C10 C9 131.1(2) . . ?
C15 C10 C9 107.29(19) . . ?
C12 C11 C10 117.6(2) . . ?
C12 C11 H11A 121.2 . . ?
C10 C11 H11A 121.2 . . ?
C11 C12 C13 121.2(2) . . ?
C11 C12 Cl3 118.49(17) . . ?
C13 C12 Cl3 120.25(18) . . ?
C14 C13 C12 121.7(2) . . ?
C14 C13 Cl4 118.27(17) . . ?
C12 C13 Cl4 119.97(18) . . ?
C13 C14 C15 117.76(19) . . ?
C13 C14 H14A 121.1 . . ?
C15 C14 H14A 121.1 . . ?
C14 C15 C10 120.3(2) . . ?
C14 C15 C16 132.31(19) . . ?
C10 C15 C16 107.24(18) . . ?
N4 C16 N3 122.77(19) . . ?
N4 C16 C15 130.01(19) . . ?
N3 C16 C15 105.62(18) . . ?
N4 C17 N5 122.13(19) . . ?
N4 C17 C18 131.30(19) . . ?
N5 C17 C18 105.16(18) . . ?
C19 C18 C23 120.0(2) . . ?
C19 C18 C17 133.1(2) . . ?
C23 C18 C17 106.92(18) . . ?
C20 C19 C18 118.5(2) . . ?
C20 C19 H19A 120.8 . . ?
C18 C19 H19A 120.8 . . ?
C19 C20 C21 121.3(2) . . ?
C19 C20 Cl5 118.48(17) . . ?
C21 C20 Cl5 120.16(18) . . ?
C22 C21 C20 121.0(2) . . ?
C22 C21 Cl6 118.10(18) . . ?
C20 C21 Cl6 120.90(18) . . ?
C21 C22 C23 117.9(2) . . ?
C21 C22 H22A 121.0 . . ?
C23 C22 H22A 121.0 . . ?
C22 C23 C18 121.3(2) . . ?
C22 C23 C24 131.4(2) . . ?
C18 C23 C24 107.25(19) . . ?
N6 C24 N5 122.46(19) . . ?
N6 C24 C23 130.4(2) . . ?
N5 C24 C23 105.59(18) . . ?
C34 C25 O1 121.2(2) . . ?
C34 C25 C26 121.1(2) . . ?
O1 C25 C26 117.6(2) . . ?
C27 C26 C25 119.9(2) . . ?
C27 C26 H26A 120.0 . . ?
C25 C26 H26A 120.0 . . ?
C26 C27 C28 120.6(2) . . ?
C26 C27 H27A 119.7 . . ?
C28 C27 H27A 119.7 . . ?
C27 C28 C33 119.6(2) . . ?
C27 C28 C29 122.2(2) . . ?
C33 C28 C29 118.2(2) . . ?
C30 C29 C28 120.6(3) . . ?
C30 C29 H29A 119.7 . . ?
C28 C29 H29A 119.7 . . ?
C29 C30 C31 120.6(2) . . ?
C29 C30 H30A 119.7 . . ?
C31 C30 H30A 119.7 . . ?
C32 C31 C30 120.5(3) . . ?
C32 C31 H31A 119.8 . . ?
C30 C31 H31A 119.8 . . ?
C31 C32 C33 120.4(3) . . ?
C31 C32 H32A 119.8 . . ?
C33 C32 H32A 119.8 . . ?
C32 C33 C28 119.8(2) . . ?
C32 C33 C34 121.6(2) . . ?
C28 C33 C34 118.7(2) . . ?
C25 C34 C33 120.0(2) . . ?
C25 C34 H34A 120.0 . . ?
C33 C34 H34A 120.0 . . ?
O1 B1 N5 116.04(19) . . ?
O1 B1 N3 116.55(19) . . ?
N5 B1 N3 103.19(17) . . ?
O1 B1 N1 111.28(17) . . ?
N5 B1 N1 103.87(18) . . ?
N3 B1 N1 104.50(18) . . ?

loop_
_geom_bond_atom_site_label_1
_geom_bond_atom_site_label_2
_geom_bond_distance
_geom_bond_site_symmetry_2
_geom_bond_publ_flag
Cl1 C4 1.732(2) . ?
Cl2 C5 1.725(2) . ?
Cl3 C12 1.727(2) . ?
Cl4 C13 1.730(2) . ?
Cl5 C20 1.729(2) . ?
Cl6 C21 1.728(2) . ?
O1 C25 1.385(2) . ?
O1 B1 1.434(3) . ?
N1 C1 1.360(3) . ?
N1 C8 1.370(3) . ?
N1 B1 1.500(3) . ?
N2 C8 1.335(3) . ?
N2 C9 1.346(3) . ?
N3 C9 1.372(3) . ?
N3 C16 1.373(3) . ?
N3 B1 1.498(3) . ?
N4 C17 1.341(3) . ?
N4 C16 1.350(3) . ?
N5 C24 1.360(3) . ?
N5 C17 1.369(3) . ?
N5 B1 1.497(3) . ?
N6 C1 1.339(3) . ?
N6 C24 1.343(3) . ?
C1 C2 1.461(3) . ?
C2 C3 1.391(3) . ?
C2 C7 1.415(3) . ?
C3 C4 1.384(3) . ?
C3 H3A 0.9300 . ?
C4 C5 1.404(3) . ?
C5 C6 1.384(3) . ?
C6 C7 1.393(3) . ?
C6 H6A 0.9300 . ?
C7 C8 1.454(3) . ?
C9 C10 1.444(3) . ?
C10 C11 1.392(3) . ?
C10 C15 1.423(3) . ?
C11 C12 1.376(3) . ?
C11 H11A 0.9300 . ?
C12 C13 1.410(3) . ?
C13 C14 1.381(3) . ?
C14 C15 1.391(3) . ?
C14 H14A 0.9300 . ?
C15 C16 1.455(3) . ?
C17 C18 1.464(3) . ?
C18 C19 1.390(3) . ?
C18 C23 1.421(3) . ?
C19 C20 1.382(3) . ?
C19 H19A 0.9300 . ?
C20 C21 1.406(3) . ?
C21 C22 1.385(3) . ?
C22 C23 1.388(3) . ?
C22 H22A 0.9300 . ?
C23 C24 1.455(3) . ?
C25 C34 1.355(3) . ?
C25 C26 1.415(3) . ?
C26 C27 1.367(3) . ?
C26 H26A 0.9300 . ?
C27 C28 1.409(4) . ?
C27 H27A 0.9300 . ?
C28 C33 1.412(3) . ?
C28 C29 1.433(3) . ?
C29 C30 1.354(4) . ?
C29 H29A 0.9300 . ?
C30 C31 1.404(4) . ?
C30 H30A 0.9300 . ?
C31 C32 1.367(4) . ?
C31 H31A 0.9300 . ?
C32 C33 1.406(3) . ?
C32 H32A 0.9300 . ?
C33 C34 1.435(3) . ?
C34 H34A 0.9300 . ?

loop_
_geom_torsion_atom_site_label_1
_geom_torsion_atom_site_label_2
_geom_torsion_atom_site_label_3
_geom_torsion_atom_site_label_4
_geom_torsion
_geom_torsion_site_symmetry_1
_geom_torsion_site_symmetry_2
_geom_torsion_site_symmetry_3
_geom_torsion_site_symmetry_4
_geom_torsion_publ_flag
C24 N6 C1 N1 -11.1(3) . . . . ?
C24 N6 C1 C2 153.8(2) . . . . ?
C8 N1 C1 N6 157.08(19) . . . . ?
B1 N1 C1 N6 -6.7(3) . . . . ?
C8 N1 C1 C2 -10.9(2) . . . . ?
B1 N1 C1 C2 -174.65(18) . . . . ?
N6 C1 C2 C3 9.7(4) . . . . ?
N1 C1 C2 C3 176.7(2) . . . . ?
N6 C1 C2 C7 -161.7(2) . . . . ?
N1 C1 C2 C7 5.4(2) . . . . ?
C7 C2 C3 C4 -1.9(3) . . . . ?
C1 C2 C3 C4 -172.2(2) . . . . ?
C2 C3 C4 C5 0.0(3) . . . . ?
C2 C3 C4 Cl1 178.10(16) . . . . ?
C3 C4 C5 C6 2.5(3) . . . . ?
Cl1 C4 C5 C6 -175.58(17) . . . . ?
C3 C4 C5 Cl2 -178.22(17) . . . . ?
Cl1 C4 C5 Cl2 3.7(3) . . . . ?
C4 C5 C6 C7 -3.0(3) . . . . ?
Cl2 C5 C6 C7 177.70(16) . . . . ?
C5 C6 C7 C2 1.1(3) . . . . ?
C5 C6 C7 C8 171.3(2) . . . . ?
C3 C2 C7 C6 1.3(3) . . . . ?
C1 C2 C7 C6 173.78(19) . . . . ?
C3 C2 C7 C8 -170.99(19) . . . . ?
C1 C2 C7 C8 1.5(2) . . . . ?
C9 N2 C8 N1 10.0(3) . . . . ?
C9 N2 C8 C7 -149.9(2) . . . . ?
C1 N1 C8 N2 -152.0(2) . . . . ?
B1 N1 C8 N2 11.8(3) . . . . ?
C1 N1 C8 C7 11.8(2) . . . . ?
B1 N1 C8 C7 175.66(18) . . . . ?
C6 C7 C8 N2 -16.2(4) . . . . ?
C2 C7 C8 N2 154.9(2) . . . . ?
C6 C7 C8 N1 -178.9(2) . . . . ?
C2 C7 C8 N1 -7.7(2) . . . . ?
C8 N2 C9 N3 -9.9(3) . . . . ?
C8 N2 C9 C10 149.9(2) . . . . ?
C16 N3 C9 N2 153.1(2) . . . . ?
B1 N3 C9 N2 -12.1(3) . . . . ?
C16 N3 C9 C10 -10.5(2) . . . . ?
B1 N3 C9 C10 -175.69(18) . . . . ?
N2 C9 C10 C11 17.1(4) . . . . ?
N3 C9 C10 C11 179.6(2) . . . . ?
N2 C9 C10 C15 -156.7(2) . . . . ?
N3 C9 C10 C15 5.7(2) . . . . ?
C15 C10 C11 C12 -2.9(3) . . . . ?
C9 C10 C11 C12 -176.1(2) . . . . ?
C10 C11 C12 C13 1.3(3) . . . . ?
C10 C11 C12 Cl3 -176.47(16) . . . . ?
C11 C12 C13 C14 1.4(3) . . . . ?
Cl3 C12 C13 C14 179.11(17) . . . . ?
C11 C12 C13 Cl4 -175.46(17) . . . . ?
Cl3 C12 C13 Cl4 2.2(3) . . . . ?
C12 C13 C14 C15 -2.4(3) . . . . ?
Cl4 C13 C14 C15 174.54(16) . . . . ?
C13 C14 C15 C10 0.7(3) . . . . ?
C13 C14 C15 C16 175.6(2) . . . . ?
C11 C10 C15 C14 2.0(3) . . . . ?
C9 C10 C15 C14 176.56(19) . . . . ?
C11 C10 C15 C16 -174.07(19) . . . . ?
C9 C10 C15 C16 0.5(2) . . . . ?
C17 N4 C16 N3 9.7(3) . . . . ?
C17 N4 C16 C15 -153.7(2) . . . . ?
C9 N3 C16 N4 -156.10(19) . . . . ?
B1 N3 C16 N4 8.9(3) . . . . ?
C9 N3 C16 C15 10.8(2) . . . . ?
B1 N3 C16 C15 175.72(18) . . . . ?
C14 C15 C16 N4 -16.4(4) . . . . ?
C10 C15 C16 N4 159.0(2) . . . . ?
C14 C15 C16 N3 178.1(2) . . . . ?
C10 C15 C16 N3 -6.6(2) . . . . ?
C16 N4 C17 N5 -5.3(3) . . . . ?
C16 N4 C17 C18 159.1(2) . . . . ?
C24 N5 C17 N4 154.21(19) . . . . ?
B1 N5 C17 N4 -18.0(3) . . . . ?
C24 N5 C17 C18 -13.7(2) . . . . ?
B1 N5 C17 C18 174.14(18) . . . . ?
N4 C17 C18 C19 20.8(4) . . . . ?
N5 C17 C18 C19 -172.9(2) . . . . ?
N4 C17 C18 C23 -158.8(2) . . . . ?
N5 C17 C18 C23 7.4(2) . . . . ?
C23 C18 C19 C20 -1.4(3) . . . . ?
C17 C18 C19 C20 179.0(2) . . . . ?
C18 C19 C20 C21 1.7(3) . . . . ?
C18 C19 C20 Cl5 -176.37(16) . . . . ?
C19 C20 C21 C22 -0.6(3) . . . . ?
Cl5 C20 C21 C22 177.44(17) . . . . ?
C19 C20 C21 Cl6 -178.07(16) . . . . ?
Cl5 C20 C21 Cl6 0.0(3) . . . . ?
C20 C21 C22 C23 -0.8(3) . . . . ?
Cl6 C21 C22 C23 176.70(16) . . . . ?
C21 C22 C23 C18 1.1(3) . . . . ?
C21 C22 C23 C24 -180.0(2) . . . . ?
C19 C18 C23 C22 0.0(3) . . . . ?
C17 C18 C23 C22 179.68(19) . . . . ?
C19 C18 C23 C24 -179.15(19) . . . . ?
C17 C18 C23 C24 0.5(2) . . . . ?
C1 N6 C24 N5 4.9(3) . . . . ?
C1 N6 C24 C23 -158.6(2) . . . . ?
C17 N5 C24 N6 -153.01(19) . . . . ?
B1 N5 C24 N6 19.3(3) . . . . ?
C17 N5 C24 C23 14.0(2) . . . . ?
B1 N5 C24 C23 -173.66(18) . . . . ?
C22 C23 C24 N6 -21.8(4) . . . . ?
C18 C23 C24 N6 157.2(2) . . . . ?
C22 C23 C24 N5 172.6(2) . . . . ?
C18 C23 C24 N5 -8.4(2) . . . . ?
B1 O1 C25 C34 -85.4(3) . . . . ?
B1 O1 C25 C26 98.0(2) . . . . ?
C34 C25 C26 C27 0.7(4) . . . . ?
O1 C25 C26 C27 177.2(2) . . . . ?
C25 C26 C27 C28 0.0(4) . . . . ?
C26 C27 C28 C33 -0.5(4) . . . . ?
C26 C27 C28 C29 179.4(2) . . . . ?
C27 C28 C29 C30 -179.6(2) . . . . ?
C33 C28 C29 C30 0.2(3) . . . . ?
C28 C29 C30 C31 -0.8(4) . . . . ?
C29 C30 C31 C32 0.6(4) . . . . ?
C30 C31 C32 C33 0.2(4) . . . . ?
C31 C32 C33 C28 -0.8(4) . . . . ?
C31 C32 C33 C34 179.3(2) . . . . ?
C27 C28 C33 C32 -179.6(2) . . . . ?
C29 C28 C33 C32 0.6(3) . . . . ?
C27 C28 C33 C34 0.3(3) . . . . ?
C29 C28 C33 C34 -179.6(2) . . . . ?
O1 C25 C34 C33 -177.25(19) . . . . ?
C26 C25 C34 C33 -0.8(3) . . . . ?
C32 C33 C34 C25 -179.8(2) . . . . ?
C28 C33 C34 C25 0.4(3) . . . . ?
C25 O1 B1 N5 69.6(3) . . . . ?
C25 O1 B1 N3 -52.3(3) . . . . ?
C25 O1 B1 N1 -171.98(19) . . . . ?
C24 N5 B1 O1 90.7(2) . . . . ?
C17 N5 B1 O1 -97.8(2) . . . . ?
C24 N5 B1 N3 -140.56(19) . . . . ?
C17 N5 B1 N3 30.9(3) . . . . ?
C24 N5 B1 N1 -31.7(3) . . . . ?
C17 N5 B1 N1 139.77(19) . . . . ?
C9 N3 B1 O1 -94.4(2) . . . . ?
C16 N3 B1 O1 102.0(2) . . . . ?
C9 N3 B1 N5 137.18(18) . . . . ?
C16 N3 B1 N5 -26.4(3) . . . . ?
C9 N3 B1 N1 28.8(3) . . . . ?
C16 N3 B1 N1 -134.74(19) . . . . ?
C1 N1 B1 O1 -99.9(2) . . . . ?
C8 N1 B1 O1 97.8(2) . . . . ?
C1 N1 B1 N5 25.6(3) . . . . ?
C8 N1 B1 N5 -136.65(19) . . . . ?
C1 N1 B1 N3 133.47(19) . . . . ?
C8 N1 B1 N3 -28.8(3) . . . . ?
